data_4314831
loop_
_publ_author_name
'William J. Evans'
'Justin R. Walensky'
'Joseph W. Ziller'

_publ_section_title
;
 Reaction Chemistry of the U3+ Metallocene Amidinate
 (C5Me5)2[iPrNC(Me)NiPr]U Including the Isolation of a Uranium Complex of
 a Monodentate Acetate
;
_journal_name_full 'Inorganic Chemistry'
_journal_page_first 1743
_journal_page_last 1749
_journal_paper_doi 10.1021/ic902141f
_journal_volume 49
_journal_year 2010
_chemical_formula_sum 'C34 H52 N2 S U'
_chemical_formula_weight 758.87
_chemical_name_systematic
; 
 ? 
;
_space_group_IT_number 14
_symmetry_cell_setting monoclinic
_symmetry_space_group_name_Hall '-P 2ybc'
_symmetry_space_group_name_H-M 'P 1 21/c 1'
_atom_sites_solution_hydrogens geom
_atom_sites_solution_primary direct
_atom_sites_solution_secondary difmap
_audit_creation_method SHELXTL
_cell_angle_alpha 90.00
_cell_angle_beta 90.2320(10)
_cell_angle_gamma 90.00
_cell_formula_units_Z 4
_cell_length_a 11.5156(6)
_cell_length_b 17.1703(9)
_cell_length_c 16.0926(8)
_cell_measurement_reflns_used 9968
_cell_measurement_temperature 103(2)
_cell_measurement_theta_max 31.23
_cell_measurement_theta_min 4.26
_cell_volume 3181.9(3)
_computing_cell_refinement 'Bruker SMART APEX2/SAINT'
_computing_data_collection 'Bruker SMART APEX2'
_computing_data_reduction 'Bruker SAINT'
_computing_molecular_graphics 'Bruker SHELXTL'
_computing_publication_material 'Bruker SHELXTL'
_computing_structure_refinement 'Bruker SHELXTL'
_computing_structure_solution 'Bruker SHELXTL'
_diffrn_ambient_temperature 103(2)
_diffrn_measured_fraction_theta_full 0.997
_diffrn_measured_fraction_theta_max 0.997
_diffrn_measurement_device_type 'Bruker SMART APEX II CCD'
_diffrn_measurement_method 'phi and omega'
_diffrn_radiation_monochromator graphite
_diffrn_radiation_source 'fine-focus sealed tube'
_diffrn_radiation_type MoK\a
_diffrn_radiation_wavelength 0.71073
_diffrn_reflns_av_R_equivalents 0.0231
_diffrn_reflns_av_sigmaI/netI 0.0181
_diffrn_reflns_limit_h_max 15
_diffrn_reflns_limit_h_min -15
_diffrn_reflns_limit_k_max 23
_diffrn_reflns_limit_k_min -23
_diffrn_reflns_limit_l_max 22
_diffrn_reflns_limit_l_min -22
_diffrn_reflns_number 41574
_diffrn_reflns_theta_full 29.57
_diffrn_reflns_theta_max 29.57
_diffrn_reflns_theta_min 4.17
_diffrn_standards_decay_% '< 1.0'
_exptl_absorpt_coefficient_mu 5.191
_exptl_absorpt_correction_T_max 0.4551
_exptl_absorpt_correction_T_min 0.3947
_exptl_absorpt_correction_type multi-scan
_exptl_absorpt_process_details 'Bruker SADABS'
_exptl_crystal_colour red
_exptl_crystal_density_diffrn 1.584
_exptl_crystal_density_method 'not measured'
_exptl_crystal_description 'irregular cube'
_exptl_crystal_F_000 1512
_exptl_crystal_size_max 0.22
_exptl_crystal_size_mid 0.19
_exptl_crystal_size_min 0.18
_refine_diff_density_max 2.836
_refine_diff_density_min -1.795
_refine_diff_density_rms 0.116
_refine_ls_extinction_method none
_refine_ls_goodness_of_fit_ref 1.089
_refine_ls_hydrogen_treatment constr
_refine_ls_matrix_type full
_refine_ls_number_parameters 324
_refine_ls_number_reflns 8900
_refine_ls_number_restraints 0
_refine_ls_restrained_S_all 1.089
_refine_ls_R_factor_all 0.0344
_refine_ls_R_factor_gt 0.0295
_refine_ls_shift/su_max 0.002
_refine_ls_shift/su_mean 0.000
_refine_ls_structure_factor_coef Fsqd
_refine_ls_weighting_details 'calc w=1/[\s^2^(Fo^2^)+(0.0119P)^2^+13.9994P] where P=(Fo^2^+2Fc^2^)/3'
_refine_ls_weighting_scheme calc
_refine_ls_wR_factor_gt 0.0605
_refine_ls_wR_factor_ref 0.0622
_reflns_number_gt 8011
_reflns_number_total 8900
_reflns_threshold_expression >2sigma(I)
_cod_data_source_file ic902141f_si_002_3.cif
_cod_data_source_block jrw27
_cod_depositor_comments
;
The following automatic conversions were performed:

'_symmetry_cell_setting' value 'Monoclinic' changed to 'monoclinic'
according to the built-in table from CIF Core dictionary named
'cif_core.dic' version 2.4.1 from 2010-06-29.

Automatic conversion script
Id: cif_fix_values 1646 2011-03-28 12:23:43Z adriana 
;
_cod_database_code 4314831

loop_
_symmetry_equiv_pos_as_xyz
'x, y, z'
'-x, y+1/2, -z+1/2'
'-x, -y, -z'
'x, -y-1/2, z-1/2'

loop_
_atom_site_label
_atom_site_type_symbol
_atom_site_fract_x
_atom_site_fract_y
_atom_site_fract_z
_atom_site_U_iso_or_equiv
_atom_site_adp_type
_atom_site_occupancy
_atom_site_symmetry_multiplicity
_atom_site_calc_flag
_atom_site_refinement_flags
_atom_site_disorder_assembly
_atom_site_disorder_group
U1 U 0.797990(10) 0.047087(7) 0.742057(7) 0.01490(3) Uani 1 1 d . . .
S1 S 0.73137(9) -0.10771(5) 0.74322(6) 0.02876(19) Uani 1 1 d . A .
N1 N 0.7041(2) 0.17694(16) 0.73273(17) 0.0197(5) Uani 1 1 d . A .
N2 N 0.5946(2) 0.07017(16) 0.73261(18) 0.0198(5) Uani 1 1 d . A .
C1 C 0.7692(3) 0.0859(2) 0.90621(19) 0.0220(7) Uani 1 1 d . A .
C2 C 0.8853(3) 0.1075(2) 0.8873(2) 0.0265(7) Uani 1 1 d . A .
C3 C 0.9505(3) 0.0375(3) 0.8784(2) 0.0317(9) Uani 1 1 d . A .
C4 C 0.8757(4) -0.0261(2) 0.8896(2) 0.0303(8) Uani 1 1 d . A .
C5 C 0.7629(3) 0.0032(2) 0.9073(2) 0.0255(7) Uani 1 1 d . A .
C6 C 0.6715(3) 0.1382(2) 0.9340(2) 0.0270(7) Uani 1 1 d . . .
H6A H 0.6327 0.1149 0.9820 0.041 Uiso 1 1 calc R A .
H6B H 0.6155 0.1445 0.8884 0.041 Uiso 1 1 calc R . .
H6C H 0.7029 0.1892 0.9495 0.041 Uiso 1 1 calc R . .
C7 C 0.9351(4) 0.1887(3) 0.8868(3) 0.0374(9) Uani 1 1 d . . .
H7A H 1.0092 0.1890 0.9170 0.056 Uiso 1 1 calc R A .
H7B H 0.8807 0.2244 0.9138 0.056 Uiso 1 1 calc R . .
H7C H 0.9478 0.2054 0.8293 0.056 Uiso 1 1 calc R . .
C8 C 1.0812(4) 0.0306(4) 0.8790(3) 0.0517(15) Uani 1 1 d . . .
H8A H 1.1079 0.0164 0.9348 0.078 Uiso 1 1 calc R A .
H8B H 1.1156 0.0806 0.8631 0.078 Uiso 1 1 calc R . .
H8C H 1.1051 -0.0096 0.8394 0.078 Uiso 1 1 calc R . .
C9 C 0.9147(5) -0.1096(3) 0.8981(3) 0.0474(13) Uani 1 1 d . . .
H9A H 0.9597 -0.1157 0.9495 0.071 Uiso 1 1 calc R A .
H9B H 0.9631 -0.1236 0.8504 0.071 Uiso 1 1 calc R . .
H9C H 0.8465 -0.1437 0.8998 0.071 Uiso 1 1 calc R . .
C10 C 0.6604(4) -0.0431(2) 0.9355(2) 0.0352(9) Uani 1 1 d . . .
H10A H 0.6643 -0.0502 0.9958 0.053 Uiso 1 1 calc R A .
H10B H 0.6610 -0.0941 0.9082 0.053 Uiso 1 1 calc R . .
H10C H 0.5888 -0.0154 0.9208 0.053 Uiso 1 1 calc R . .
C11 C 0.8449(5) 0.0855(4) 0.5798(4) 0.0129(12) Uiso 0.558(5) 1 d P A 1
C12 C 0.8629(6) 0.0041(4) 0.5836(4) 0.0177(12) Uiso 0.558(5) 1 d P A 1
C13 C 0.9607(6) -0.0122(4) 0.6331(4) 0.0217(12) Uiso 0.558(5) 1 d P A 1
C14 C 1.0082(6) 0.0594(5) 0.6582(4) 0.0228(13) Uiso 0.558(5) 1 d P A 1
C15 C 0.9368(7) 0.1203(4) 0.6264(5) 0.0197(17) Uiso 0.558(5) 1 d P A 1
C16 C 0.7530(5) 0.1225(4) 0.5277(4) 0.0230(13) Uiso 0.558(5) 1 d P A 1
H16A H 0.7341 0.0884 0.4807 0.035 Uiso 0.558(5) 1 calc PR A 1
H16B H 0.7811 0.1727 0.5068 0.035 Uiso 0.558(5) 1 calc PR A 1
H16C H 0.6833 0.1309 0.5613 0.035 Uiso 0.558(5) 1 calc PR A 1
C17 C 0.8023(6) -0.0543(4) 0.5273(4) 0.0293(14) Uiso 0.558(5) 1 d P A 1
H17A H 0.8295 -0.0475 0.4701 0.044 Uiso 0.558(5) 1 calc PR A 1
H17B H 0.7182 -0.0458 0.5293 0.044 Uiso 0.558(5) 1 calc PR A 1
H17C H 0.8201 -0.1073 0.5461 0.044 Uiso 0.558(5) 1 calc PR A 1
C18 C 1.0138(7) -0.0916(4) 0.6482(5) 0.0351(17) Uiso 0.558(5) 1 d P A 1
H18A H 1.0597 -0.1070 0.5998 0.053 Uiso 0.558(5) 1 calc PR A 1
H18B H 0.9518 -0.1298 0.6573 0.053 Uiso 0.558(5) 1 calc PR A 1
H18C H 1.0641 -0.0894 0.6974 0.053 Uiso 0.558(5) 1 calc PR A 1
C19 C 1.1276(7) 0.0759(5) 0.6920(5) 0.0423(19) Uiso 0.558(5) 1 d P A 1
H19A H 1.1792 0.0905 0.6462 0.063 Uiso 0.558(5) 1 calc PR A 1
H19B H 1.1580 0.0293 0.7196 0.063 Uiso 0.558(5) 1 calc PR A 1
H19C H 1.1235 0.1188 0.7320 0.063 Uiso 0.558(5) 1 calc PR A 1
C20 C 0.9713(6) 0.2052(4) 0.6226(4) 0.0281(14) Uiso 0.558(5) 1 d P A 1
H20A H 1.0351 0.2117 0.5830 0.042 Uiso 0.558(5) 1 calc PR A 1
H20B H 0.9967 0.2225 0.6778 0.042 Uiso 0.558(5) 1 calc PR A 1
H20C H 0.9046 0.2364 0.6045 0.042 Uiso 0.558(5) 1 calc PR A 1
C11B C 0.8509(8) 0.0604(6) 0.5758(5) 0.023(2) Uiso 0.442(5) 1 d P A 2
C12B C 0.9049(8) -0.0084(5) 0.5977(5) 0.0196(15) Uiso 0.442(5) 1 d P A 2
C13B C 0.9980(7) 0.0102(5) 0.6504(5) 0.0168(14) Uiso 0.442(5) 1 d P A 2
C14B C 1.0059(6) 0.0911(5) 0.6583(4) 0.0150(14) Uiso 0.442(5) 1 d P A 2
C15B C 0.9148(9) 0.1240(6) 0.6120(6) 0.022(2) Uiso 0.442(5) 1 d P A 2
C16B C 0.7478(10) 0.0726(7) 0.5169(7) 0.045(3) Uiso 0.442(5) 1 d P A 2
H16D H 0.7763 0.0822 0.4606 0.068 Uiso 0.442(5) 1 calc PR A 2
H16E H 0.7022 0.1175 0.5356 0.068 Uiso 0.442(5) 1 calc PR A 2
H16F H 0.6987 0.0260 0.5170 0.068 Uiso 0.442(5) 1 calc PR A 2
C17B C 0.8904(9) -0.0863(6) 0.5566(6) 0.039(2) Uiso 0.442(5) 1 d P A 2
H17D H 0.9464 -0.0913 0.5112 0.059 Uiso 0.442(5) 1 calc PR A 2
H17E H 0.8114 -0.0909 0.5344 0.059 Uiso 0.442(5) 1 calc PR A 2
H17F H 0.9041 -0.1277 0.5975 0.059 Uiso 0.442(5) 1 calc PR A 2
C18B C 1.0852(8) -0.0508(6) 0.6787(6) 0.036(2) Uiso 0.442(5) 1 d P A 2
H18D H 1.1139 -0.0795 0.6303 0.054 Uiso 0.442(5) 1 calc PR A 2
H18E H 1.0474 -0.0871 0.7170 0.054 Uiso 0.442(5) 1 calc PR A 2
H18F H 1.1503 -0.0252 0.7069 0.054 Uiso 0.442(5) 1 calc PR A 2
C19B C 1.1079(8) 0.1375(6) 0.6933(6) 0.034(2) Uiso 0.442(5) 1 d P A 2
H19D H 1.1549 0.1577 0.6475 0.051 Uiso 0.442(5) 1 calc PR A 2
H19E H 1.1558 0.1036 0.7284 0.051 Uiso 0.442(5) 1 calc PR A 2
H19F H 1.0785 0.1810 0.7265 0.051 Uiso 0.442(5) 1 calc PR A 2
C20B C 0.9134(10) 0.2081(7) 0.5861(7) 0.046(3) Uiso 0.442(5) 1 d P A 2
H20D H 0.9722 0.2167 0.5433 0.069 Uiso 0.442(5) 1 calc PR A 2
H20E H 0.9305 0.2410 0.6344 0.069 Uiso 0.442(5) 1 calc PR A 2
H20F H 0.8366 0.2214 0.5639 0.069 Uiso 0.442(5) 1 calc PR A 2
C21 C 0.5974(3) 0.1485(2) 0.7268(2) 0.0209(6) Uani 1 1 d . A .
C22 C 0.4903(4) 0.1980(3) 0.7150(3) 0.0392(10) Uani 1 1 d . . .
H22A H 0.5073 0.2517 0.7317 0.059 Uiso 1 1 calc R A .
H22B H 0.4272 0.1773 0.7492 0.059 Uiso 1 1 calc R . .
H22C H 0.4670 0.1970 0.6564 0.059 Uiso 1 1 calc R . .
C23 C 0.7302(4) 0.2616(2) 0.7297(2) 0.0281(8) Uani 1 1 d . . .
H23A H 0.8168 0.2655 0.7305 0.034 Uiso 1 1 calc R A .
C24 C 0.6892(4) 0.3074(2) 0.8051(3) 0.0359(9) Uani 1 1 d . A .
H24A H 0.7226 0.2846 0.8557 0.054 Uiso 1 1 calc R . .
H24B H 0.6043 0.3054 0.8081 0.054 Uiso 1 1 calc R . .
H24C H 0.7144 0.3617 0.8002 0.054 Uiso 1 1 calc R . .
C25 C 0.6910(5) 0.3035(3) 0.6495(3) 0.0502(13) Uani 1 1 d . A .
H25A H 0.6908 0.2664 0.6032 0.075 Uiso 1 1 calc R . .
H25B H 0.7447 0.3462 0.6373 0.075 Uiso 1 1 calc R . .
H25C H 0.6126 0.3244 0.6571 0.075 Uiso 1 1 calc R . .
C26 C 0.4878(3) 0.0231(2) 0.7284(2) 0.0256(7) Uani 1 1 d . . .
H26A H 0.5143 -0.0322 0.7336 0.031 Uiso 1 1 calc R A .
C27 C 0.4034(4) 0.0356(3) 0.8006(3) 0.0442(11) Uani 1 1 d . A .
H27A H 0.4468 0.0370 0.8531 0.066 Uiso 1 1 calc R . .
H27B H 0.3472 -0.0072 0.8021 0.066 Uiso 1 1 calc R . .
H27C H 0.3621 0.0850 0.7929 0.066 Uiso 1 1 calc R . .
C28 C 0.4247(3) 0.0274(2) 0.6450(2) 0.0295(8) Uani 1 1 d . A .
H28A H 0.4814 0.0253 0.5998 0.044 Uiso 1 1 calc R . .
H28B H 0.3811 0.0764 0.6416 0.044 Uiso 1 1 calc R . .
H28C H 0.3708 -0.0165 0.6400 0.044 Uiso 1 1 calc R . .
C29 C 0.6844(4) -0.1628(3) 0.6570(3) 0.0443(4) Uani 1 1 d . . .
C30 C 0.7347(4) -0.2344(3) 0.6420(3) 0.0443(4) Uani 1 1 d . A .
H30A H 0.7939 -0.2526 0.6784 0.053 Uiso 1 1 calc R . .
C31 C 0.7011(4) -0.2805(3) 0.5752(3) 0.0443(4) Uani 1 1 d . . .
H31A H 0.7399 -0.3284 0.5649 0.053 Uiso 1 1 calc R A .
C32 C 0.6117(4) -0.2571(3) 0.5239(3) 0.0443(4) Uani 1 1 d . A .
H32A H 0.5873 -0.2891 0.4788 0.053 Uiso 1 1 calc R . .
C33 C 0.5596(4) -0.1885(3) 0.5384(3) 0.0443(4) Uani 1 1 d . . .
H33A H 0.4975 -0.1721 0.5035 0.053 Uiso 1 1 calc R A .
C34 C 0.5955(4) -0.1411(3) 0.6040(3) 0.0443(4) Uani 1 1 d . A .
H34A H 0.5578 -0.0926 0.6125 0.053 Uiso 1 1 calc R . .

loop_
_atom_site_aniso_label
_atom_site_aniso_U_11
_atom_site_aniso_U_22
_atom_site_aniso_U_33
_atom_site_aniso_U_23
_atom_site_aniso_U_13
_atom_site_aniso_U_12
U1 0.01655(5) 0.01693(5) 0.01121(5) -0.00054(4) -0.00051(3) 0.00267(4)
S1 0.0463(6) 0.0187(4) 0.0213(4) -0.0009(3) 0.0023(4) 0.0008(4)
N1 0.0254(14) 0.0153(12) 0.0183(12) -0.0006(10) 0.0000(10) 0.0026(10)
N2 0.0163(12) 0.0203(13) 0.0228(13) 0.0003(10) 0.0001(10) 0.0003(10)
C1 0.0256(17) 0.0275(17) 0.0129(14) -0.0011(12) -0.0017(12) 0.0069(13)
C2 0.0278(18) 0.037(2) 0.0144(14) -0.0033(14) -0.0042(12) 0.0032(15)
C3 0.0289(18) 0.052(3) 0.0137(14) -0.0041(15) -0.0044(13) 0.0144(17)
C4 0.043(2) 0.034(2) 0.0141(15) -0.0007(13) -0.0042(14) 0.0196(17)
C5 0.036(2) 0.0279(17) 0.0127(14) 0.0032(12) 0.0001(13) 0.0092(15)
C6 0.0330(19) 0.0303(18) 0.0177(15) -0.0027(14) 0.0016(13) 0.0099(15)
C7 0.037(2) 0.050(3) 0.0260(19) -0.0023(17) -0.0089(16) -0.0086(19)
C8 0.028(2) 0.104(4) 0.0225(19) -0.008(2) -0.0087(15) 0.027(2)
C9 0.076(3) 0.043(2) 0.0233(19) 0.0034(17) -0.006(2) 0.037(2)
C10 0.054(3) 0.031(2) 0.0199(16) 0.0063(15) 0.0089(16) 0.0018(19)
C21 0.0233(16) 0.0219(15) 0.0173(14) 0.0006(12) 0.0019(11) 0.0057(13)
C22 0.0269(19) 0.036(2) 0.055(3) 0.014(2) 0.0068(18) 0.0145(17)
C23 0.043(2) 0.0142(15) 0.0268(17) 0.0006(13) 0.0014(15) 0.0028(14)
C24 0.055(3) 0.0224(18) 0.031(2) -0.0081(15) -0.0005(18) 0.0050(17)
C25 0.098(4) 0.024(2) 0.029(2) 0.0078(17) 0.006(2) 0.007(2)
C26 0.0176(15) 0.0288(17) 0.0304(18) 0.0004(14) 0.0014(13) -0.0031(13)
C27 0.028(2) 0.069(3) 0.036(2) -0.003(2) 0.0074(17) -0.013(2)
C28 0.0238(17) 0.0299(19) 0.035(2) -0.0089(15) -0.0004(14) -0.0004(14)
C29 0.0515(12) 0.0450(11) 0.0363(9) -0.0110(8) -0.0078(8) 0.0077(9)
C30 0.0515(12) 0.0450(11) 0.0363(9) -0.0110(8) -0.0078(8) 0.0077(9)
C31 0.0515(12) 0.0450(11) 0.0363(9) -0.0110(8) -0.0078(8) 0.0077(9)
C32 0.0515(12) 0.0450(11) 0.0363(9) -0.0110(8) -0.0078(8) 0.0077(9)
C33 0.0515(12) 0.0450(11) 0.0363(9) -0.0110(8) -0.0078(8) 0.0077(9)
C34 0.0515(12) 0.0450(11) 0.0363(9) -0.0110(8) -0.0078(8) 0.0077(9)

loop_
_atom_type_symbol
_atom_type_description
_atom_type_scat_dispersion_real
_atom_type_scat_dispersion_imag
_atom_type_scat_source
C C 0.0033 0.0016 'International Tables Vol C Tables 4.2.6.8 and 6.1.1.4'
H H 0.0000 0.0000 'International Tables Vol C Tables 4.2.6.8 and 6.1.1.4'
N N 0.0061 0.0033 'International Tables Vol C Tables 4.2.6.8 and 6.1.1.4'
S S 0.1246 0.1234 'International Tables Vol C Tables 4.2.6.8 and 6.1.1.4'
U U -9.6767 9.6646 'International Tables Vol C Tables 4.2.6.8 and 6.1.1.4'

loop_
_geom_angle_atom_site_label_1
_geom_angle_atom_site_label_2
_geom_angle_atom_site_label_3
_geom_angle
_geom_angle_site_symmetry_1
_geom_angle_site_symmetry_3
_geom_angle_publ_flag
Cnt1 U1 N1 101.1 . . ?
Cnt1 U1 N2 107.1 . . ?
Cnt1 U1 S1 91.2 . . ?
Cnt2 U1 N1 100.1 . . ?
Cnt2 U1 N2 122.3 . . ?
Cnt2 U1 S1 102.4 . . ?
Cnt1 U1 Cnt2 129.7 . . ?
N2 U1 N1 54.41(10) . . ?
N2 U1 C2 110.40(10) . . ?
N1 U1 C2 82.54(10) . . ?
N2 U1 C1 84.16(10) . . ?
N1 U1 C1 77.65(10) . . ?
C2 U1 C1 30.02(11) . . ?
N2 U1 C11 95.55(14) . . ?
N1 U1 C11 79.32(16) . . ?
C2 U1 C11 130.23(16) . . ?
C1 U1 C11 151.75(17) . . ?
N2 U1 C11B 98.4(2) . . ?
N1 U1 C11B 88.0(2) . . ?
C2 U1 C11B 135.6(2) . . ?
C1 U1 C11B 160.4(2) . . ?
C11 U1 C11B 9.2(2) . . ?
N2 U1 C12 104.81(17) . . ?
N1 U1 C12 107.69(16) . . ?
C2 U1 C12 142.02(16) . . ?
C1 U1 C12 171.02(17) . . ?
C11 U1 C12 29.73(18) . . ?
C11B U1 C12 20.6(2) . . ?
N2 U1 C15 116.98(19) . . ?
N1 U1 C15 78.69(18) . . ?
C2 U1 C15 101.02(19) . . ?
C1 U1 C15 127.65(18) . . ?
C11 U1 C15 30.0(2) . . ?
C11B U1 C15 34.6(3) . . ?
C12 U1 C15 48.7(2) . . ?
N2 U1 C13 133.63(17) . . ?
N1 U1 C13 126.03(15) . . ?
C2 U1 C13 115.62(18) . . ?
C1 U1 C13 141.64(17) . . ?
C11 U1 C13 49.41(19) . . ?
C11B U1 C13 42.4(2) . . ?
C12 U1 C13 29.45(18) . . ?
C15 U1 C13 49.0(2) . . ?
N2 U1 S1 83.54(7) . . ?
N1 U1 S1 137.95(7) . . ?
C2 U1 S1 117.25(9) . . ?
C1 U1 S1 101.06(8) . . ?
C11 U1 S1 106.99(15) . . ?
C11B U1 S1 98.5(2) . . ?
C12 U1 S1 79.95(13) . . ?
C15 U1 S1 127.09(16) . . ?
C13 U1 S1 80.76(15) . . ?
N2 U1 C14 144.48(16) . . ?
N1 U1 C14 106.40(18) . . ?
C2 U1 C14 93.90(16) . . ?
C1 U1 C14 123.83(16) . . ?
C11 U1 C14 49.21(18) . . ?
C11B U1 C14 47.7(2) . . ?
C12 U1 C14 48.19(19) . . ?
C15 U1 C14 29.8(2) . . ?
C13 U1 C14 29.3(2) . . ?
S1 U1 C14 108.52(17) . . ?
N2 U1 C5 87.68(10) . . ?
N1 U1 C5 103.58(10) . . ?
C2 U1 C5 49.10(12) . . ?
C1 U1 C5 29.70(10) . . ?
C11 U1 C5 176.57(15) . . ?
C11B U1 C5 168.4(2) . . ?
C12 U1 C5 147.95(15) . . ?
C15 U1 C5 148.26(19) . . ?
C13 U1 C5 127.25(15) . . ?
S1 U1 C5 72.15(8) . . ?
C14 U1 C5 127.66(16) . . ?
N2 U1 C12B 116.1(2) . . ?
N1 U1 C12B 116.64(19) . . ?
C2 U1 C12B 132.4(2) . . ?
C1 U1 C12B 159.4(2) . . ?
C11 U1 C12B 37.3(2) . . ?
C11B U1 C12B 28.8(3) . . ?
C12 U1 C12B 11.84(17) . . ?
C15 U1 C12B 48.5(2) . . ?
C13 U1 C12B 17.7(2) . . ?
S1 U1 C12B 78.55(16) . . ?
C14 U1 C12B 40.3(2) . . ?
C5 U1 C12B 139.8(2) . . ?
N2 U1 C3 132.19(10) . . ?
N1 U1 C3 111.77(11) . . ?
C2 U1 C3 29.70(11) . . ?
C1 U1 C3 48.74(10) . . ?
C11 U1 C3 129.14(15) . . ?
C11B U1 C3 128.5(2) . . ?
C12 U1 C3 122.34(17) . . ?
C15 U1 C3 101.0(2) . . ?
C13 U1 C3 92.90(17) . . ?
S1 U1 C3 96.36(10) . . ?
C14 U1 C3 80.85(16) . . ?
C5 U1 C3 48.21(12) . . ?
C12B U1 C3 110.6(2) . . ?
N2 U1 C13B 144.28(18) . . ?
N1 U1 C13B 121.87(17) . . ?
C2 U1 C13B 103.53(19) . . ?
C1 U1 C13B 131.43(18) . . ?
C11 U1 C13B 52.5(2) . . ?
C11B U1 C13B 47.5(2) . . ?
C12 U1 C13B 39.6(2) . . ?
C15 U1 C13B 43.2(2) . . ?
C13 U1 C13B 13.13(16) . . ?
S1 U1 C13B 90.86(17) . . ?
C14 U1 C13B 17.7(2) . . ?
C5 U1 C13B 124.09(17) . . ?
C12B U1 C13B 28.9(2) . . ?
C3 U1 C13B 83.44(18) . . ?
N2 U1 C15B 110.3(2) . . ?
N1 U1 C15B 75.1(2) . . ?
C2 U1 C15B 106.3(2) . . ?
C1 U1 C15B 131.3(2) . . ?
C11 U1 C15B 24.1(2) . . ?
C11B U1 C15B 29.9(3) . . ?
C12 U1 C15B 46.2(2) . . ?
C15 U1 C15B 7.1(2) . . ?
C13 U1 C15B 51.4(2) . . ?
S1 U1 C15B 126.0(2) . . ?
C14 U1 C15B 35.6(3) . . ?
C5 U1 C15B 154.6(2) . . ?
C12B U1 C15B 48.1(3) . . ?
C3 U1 C15B 108.0(2) . . ?
C13B U1 C15B 47.3(3) . . ?
N2 U1 C4 115.82(11) . . ?
N1 U1 C4 125.88(10) . . ?
C2 U1 C4 48.65(12) . . ?
C1 U1 C4 48.64(10) . . ?
C11 U1 C4 147.26(15) . . ?
C11B U1 C4 141.4(2) . . ?
C12 U1 C4 124.79(17) . . ?
C15 U1 C4 125.9(2) . . ?
C13 U1 C4 98.98(16) . . ?
S1 U1 C4 69.77(9) . . ?
C14 U1 C4 99.66(17) . . ?
C5 U1 C4 29.32(11) . . ?
C12B U1 C4 114.0(2) . . ?
C3 U1 C4 28.81(13) . . ?
C13B U1 C4 94.78(17) . . ?
C15B U1 C4 132.9(2) . . ?
N2 U1 C14B 138.85(17) . . ?
N1 U1 C14B 95.73(19) . . ?
C2 U1 C14B 89.84(17) . . ?
C1 U1 C14B 119.68(17) . . ?
C11 U1 C14B 47.10(19) . . ?
C11B U1 C14B 48.0(2) . . ?
C12 U1 C14B 53.4(2) . . ?
C15 U1 C14B 21.9(2) . . ?
C13 U1 C14B 39.3(2) . . ?
S1 U1 C14B 119.39(18) . . ?
C14 U1 C14B 11.01(16) . . ?
C5 U1 C14B 130.22(17) . . ?
C12B U1 C14B 47.6(2) . . ?
C3 U1 C14B 82.04(17) . . ?
C13B U1 C14B 28.5(2) . . ?
C15B U1 C14B 28.6(3) . . ?
C4 U1 C14B 104.54(18) . . ?
N2 U1 C21 27.37(10) . . ?
N1 U1 C21 27.06(9) . . ?
C2 U1 C21 97.69(10) . . ?
C1 U1 C21 80.59(9) . . ?
C11 U1 C21 86.30(15) . . ?
C11B U1 C21 92.7(2) . . ?
C12 U1 C21 107.50(16) . . ?
C15 U1 C21 97.63(18) . . ?
C13 U1 C21 135.08(15) . . ?
S1 U1 C21 110.88(7) . . ?
C14 U1 C21 127.36(17) . . ?
C5 U1 C21 97.12(10) . . ?
C12B U1 C21 119.1(2) . . ?
C3 U1 C21 126.58(10) . . ?
C13B U1 C21 138.06(16) . . ?
C15B U1 C21 92.2(2) . . ?
C4 U1 C21 125.91(10) . . ?
C14B U1 C21 118.04(19) . . ?
C29 S1 U1 126.46(18) . . ?
C21 N1 C23 123.1(3) . . ?
C21 N1 U1 94.4(2) . . ?
C23 N1 U1 142.4(2) . . ?
C21 N2 C26 124.4(3) . . ?
C21 N2 U1 98.4(2) . . ?
C26 N2 U1 137.1(2) . . ?
C5 C1 C2 108.1(3) . . ?
C5 C1 C6 123.6(3) . . ?
C2 C1 C6 127.7(3) . . ?
C5 C1 U1 77.05(19) . . ?
C2 C1 U1 74.90(19) . . ?
C6 C1 U1 121.5(2) . . ?
C1 C2 C3 107.3(3) . . ?
C1 C2 C7 126.9(4) . . ?
C3 C2 C7 125.4(4) . . ?
C1 C2 U1 75.08(19) . . ?
C3 C2 U1 77.7(2) . . ?
C7 C2 U1 118.9(2) . . ?
C4 C3 C2 108.7(3) . . ?
C4 C3 C8 123.4(4) . . ?
C2 C3 C8 126.2(4) . . ?
C4 C3 U1 76.4(2) . . ?
C2 C3 U1 72.59(19) . . ?
C8 C3 U1 129.0(2) . . ?
C3 C4 C5 108.1(3) . . ?
C3 C4 C9 124.7(4) . . ?
C5 C4 C9 126.2(4) . . ?
C3 C4 U1 74.8(2) . . ?
C5 C4 U1 73.97(19) . . ?
C9 C4 U1 126.2(2) . . ?
C1 C5 C4 107.7(4) . . ?
C1 C5 C10 125.1(3) . . ?
C4 C5 C10 126.4(4) . . ?
C1 C5 U1 73.25(19) . . ?
C4 C5 U1 76.7(2) . . ?
C10 C5 U1 123.3(2) . . ?
C12 C11 C15 106.4(6) . . ?
C12 C11 C16 123.4(6) . . ?
C15 C11 C16 129.8(7) . . ?
C12 C11 U1 75.6(3) . . ?
C15 C11 U1 75.5(4) . . ?
C16 C11 U1 119.6(4) . . ?
C13 C12 C11 109.7(5) . . ?
C13 C12 C17 124.9(6) . . ?
C11 C12 C17 124.0(6) . . ?
C13 C12 U1 75.5(3) . . ?
C11 C12 U1 74.7(3) . . ?
C17 C12 U1 127.0(4) . . ?
C14 C13 C12 107.5(6) . . ?
C14 C13 C18 125.8(7) . . ?
C12 C13 C18 126.3(7) . . ?
C14 C13 U1 76.1(4) . . ?
C12 C13 U1 75.1(3) . . ?
C18 C13 U1 120.2(4) . . ?
C13 C14 C15 108.4(6) . . ?
C13 C14 C19 128.7(7) . . ?
C15 C14 C19 121.1(7) . . ?
C13 C14 U1 74.6(4) . . ?
C15 C14 U1 74.2(4) . . ?
C19 C14 U1 129.4(5) . . ?
C14 C15 C11 107.9(6) . . ?
C14 C15 C20 124.8(7) . . ?
C11 C15 C20 125.2(7) . . ?
C14 C15 U1 76.0(4) . . ?
C11 C15 U1 74.5(4) . . ?
C20 C15 U1 128.2(5) . . ?
C12B C11B C15B 108.5(8) . . ?
C12B C11B C16B 128.5(10) . . ?
C15B C11B C16B 122.7(10) . . ?
C12B C11B U1 77.4(5) . . ?
C15B C11B U1 77.6(5) . . ?
C16B C11B U1 116.0(6) . . ?
C11B C12B C13B 107.5(7) . . ?
C11B C12B C17B 127.0(9) . . ?
C13B C12B C17B 123.6(9) . . ?
C11B C12B U1 73.8(5) . . ?
C13B C12B U1 76.0(4) . . ?
C17B C12B U1 128.3(6) . . ?
C14B C13B C12B 109.4(7) . . ?
C14B C13B C18B 128.0(8) . . ?
C12B C13B C18B 121.8(8) . . ?
C14B C13B U1 77.4(4) . . ?
C12B C13B U1 75.1(4) . . ?
C18B C13B U1 122.6(5) . . ?
C13B C14B C15B 107.7(7) . . ?
C13B C14B C19B 127.1(8) . . ?
C15B C14B C19B 124.0(8) . . ?
C13B C14B U1 74.0(4) . . ?
C15B C14B U1 74.3(5) . . ?
C19B C14B U1 127.6(5) . . ?
C14B C15B C11B 106.8(8) . . ?
C14B C15B C20B 122.8(9) . . ?
C11B C15B C20B 127.8(10) . . ?
C14B C15B U1 77.0(5) . . ?
C11B C15B U1 72.5(5) . . ?
C20B C15B U1 130.6(7) . . ?
N1 C21 N2 112.7(3) . . ?
N1 C21 C22 124.0(3) . . ?
N2 C21 C22 123.4(3) . . ?
N1 C21 U1 58.52(17) . . ?
N2 C21 U1 54.21(17) . . ?
C22 C21 U1 176.6(3) . . ?
N1 C23 C24 114.5(3) . . ?
N1 C23 C25 115.1(3) . . ?
C24 C23 C25 109.6(3) . . ?
N2 C26 C28 114.1(3) . . ?
N2 C26 C27 114.8(3) . . ?
C28 C26 C27 111.0(3) . . ?
C34 C29 C30 116.3(4) . . ?
C34 C29 S1 124.5(4) . . ?
C30 C29 S1 119.2(4) . . ?
C29 C30 C31 121.8(5) . . ?
C32 C31 C30 120.2(5) . . ?
C33 C32 C31 119.0(4) . . ?
C32 C33 C34 120.8(5) . . ?
C29 C34 C33 121.8(5) . . ?

loop_
_geom_bond_atom_site_label_1
_geom_bond_atom_site_label_2
_geom_bond_distance
_geom_bond_site_symmetry_2
_geom_bond_publ_flag
U1 Cnt1 2.510 . ?
U1 Cnt2 2.515 . ?
U1 N2 2.380(3) . ?
U1 N1 2.482(3) . ?
U1 C2 2.743(3) . ?
U1 C1 2.746(3) . ?
U1 C11 2.749(6) . ?
U1 C11B 2.756(9) . ?
U1 C12 2.761(6) . ?
U1 C15 2.761(8) . ?
U1 C13 2.766(6) . ?
U1 S1 2.7665(9) . ?
U1 C14 2.784(7) . ?
U1 C5 2.794(3) . ?
U1 C12B 2.801(8) . ?
U1 C3 2.809(3) . ?
U1 C13B 2.812(7) . ?
U1 C15B 2.821(10) . ?
U1 C4 2.830(3) . ?
U1 C14B 2.855(7) . ?
U1 C21 2.902(3) . ?
S1 C29 1.762(5) . ?
N1 C21 1.324(4) . ?
N1 C23 1.486(4) . ?
N2 C21 1.349(4) . ?
N2 C26 1.472(4) . ?
C1 C5 1.421(5) . ?
C1 C2 1.422(5) . ?
C1 C6 1.508(5) . ?
C2 C3 1.425(5) . ?
C2 C7 1.508(6) . ?
C3 C4 1.403(6) . ?
C3 C8 1.510(6) . ?
C4 C5 1.424(5) . ?
C4 C9 1.507(5) . ?
C5 C10 1.495(6) . ?
C11 C12 1.414(9) . ?
C11 C15 1.426(10) . ?
C11 C16 1.491(8) . ?
C12 C13 1.405(9) . ?
C12 C17 1.519(9) . ?
C13 C14 1.403(10) . ?
C13 C18 1.513(10) . ?
C14 C15 1.424(10) . ?
C14 C19 1.504(11) . ?
C15 C20 1.513(10) . ?
C11B C12B 1.380(13) . ?
C11B C15B 1.439(14) . ?
C11B C16B 1.531(14) . ?
C12B C13B 1.401(11) . ?
C12B C17B 1.501(13) . ?
C13B C14B 1.397(10) . ?
C13B C18B 1.520(12) . ?
C14B C15B 1.404(13) . ?
C14B C19B 1.525(12) . ?
C15B C20B 1.502(15) . ?
C21 C22 1.508(5) . ?
C23 C24 1.523(5) . ?
C23 C25 1.543(6) . ?
C26 C28 1.526(5) . ?
C26 C27 1.534(5) . ?
C29 C34 1.380(6) . ?
C29 C30 1.380(6) . ?
C30 C31 1.389(6) . ?
C31 C32 1.377(6) . ?
C32 C33 1.343(6) . ?
C33 C34 1.395(6) . ?
